data_7030893
loop_
_publ_author_name
'F\"assler, Thomas F'
'Zeilinger, Michael'

_publ_section_title
;
 Structural and Thermodynamic Similarities of Phases in the Li--Tt (Tt =
 Si, Ge) Systems: Redetermination of the Lithium-Rich Side of the Li--Ge
 Phase Diagram and Crystal Structures of Li17Si4.0&#x2212;xGex for x =
 2.3, 3.1, 3.5, and 4 as well as Li4.1Ge
;
_journal_name_full 'Dalton Transactions'
_journal_paper_doi 10.1039/c4dt00743c
_journal_year 2014
_chemical_formula_analytical 'Ge2.30 Li17 Si1.70'
_chemical_formula_moiety 'Ge2.30 Li17 Si1.70'
_chemical_formula_sum 'Ge2.3 Li17 Si1.7'
_chemical_formula_weight 332.69
_chemical_name_common 'Lithium Tetrelide'
_space_group_IT_number 216
_symmetry_cell_setting cubic
_symmetry_Int_Tables_number 216
_symmetry_space_group_name_Hall 'F -4 2 3'
_symmetry_space_group_name_H-M 'F -4 3 m'
_atom_sites_solution_primary direct
_atom_sites_solution_secondary difmap
_audit_creation_method SHELXL-97
_cell_angle_alpha 90.00
_cell_angle_beta 90.00
_cell_angle_gamma 90.00
_cell_formula_units_Z 20
_cell_length_a 18.7125(1)
_cell_length_b 18.7125(1)
_cell_length_c 18.7125(1)
_cell_measurement_reflns_used 17391
_cell_measurement_temperature 123(2)
_cell_measurement_theta_max 34.7863
_cell_measurement_theta_min 3.0711
_cell_volume 6552.33(6)
_citation_year 2014
_computing_cell_refinement
;
CrysAlis RED, Oxford Diffraction Ltd.,
Version 1.171.33.34d (release 27-02-2009 CrysAlis171 .NET)
(compiled Feb 27 2009,15:38:38)
;
_computing_data_collection
;
CrysAlis CCD, Oxford Diffraction Ltd.,
Version 1.171.33.34d (release 27-02-2009 CrysAlis171 .NET)
(compiled Feb 27 2009,15:38:38)
;
_computing_data_reduction
;
CrysAlis RED, Oxford Diffraction Ltd.,
Version 1.171.33.34d (release 27-02-2009 CrysAlis171 .NET)
(compiled Feb 27 2009,15:38:38)
;
_computing_molecular_graphics 'Diamond 3.2i (Crystal Impact 2012)'
_computing_publication_material 'SHELXL-97 (Sheldrick, 1997)'
_computing_structure_refinement 'SHELXL-97 (Sheldrick, 1997)'
_computing_structure_solution 'SHELXS-97 (Sheldrick, 1997)'
_diffrn_ambient_temperature 123(2)
_diffrn_detector 'CCD plate Sapphire3'
_diffrn_detector_area_resol_mean 16.0238
_diffrn_measured_fraction_theta_full 0.991
_diffrn_measured_fraction_theta_max 0.991
_diffrn_measurement_device '\k-geometry diffractometer'
_diffrn_measurement_device_type 'Oxford-Diffraction Xcalibur3 '
_diffrn_measurement_method 'phi- and omega-rotation'
_diffrn_radiation_monochromator graphite
_diffrn_radiation_source 'Enhance (Mo) X-ray Source'
_diffrn_radiation_type MoK\a
_diffrn_radiation_wavelength 0.71073
_diffrn_reflns_av_R_equivalents 0.0324
_diffrn_reflns_av_sigmaI/netI 0.0096
_diffrn_reflns_limit_h_max 14
_diffrn_reflns_limit_h_min -26
_diffrn_reflns_limit_k_max 26
_diffrn_reflns_limit_k_min -26
_diffrn_reflns_limit_l_max 26
_diffrn_reflns_limit_l_min -26
_diffrn_reflns_number 31663
_diffrn_reflns_theta_full 30.45
_diffrn_reflns_theta_max 30.45
_diffrn_reflns_theta_min 3.61
_exptl_absorpt_coefficient_mu 5.354
_exptl_absorpt_correction_T_max 1.00000
_exptl_absorpt_correction_T_min 0.38559
_exptl_absorpt_correction_type multi-scan
_exptl_absorpt_process_details
;
CrysAlis RED, Oxford Diffraction Ltd.,
Version 1.171.33.34d (release 27-02-2009 CrysAlis171 .NET)
(compiled Feb 27 2009,15:38:38)
Empirical absorption correction using spherical harmonics,
 implemented in SCALE3 ABSPACK scaling algorithm.
;
_exptl_crystal_colour 'metallic silver'
_exptl_crystal_density_diffrn 1.686
_exptl_crystal_density_method 'not measured'
_exptl_crystal_description block
_exptl_crystal_F_000 2968
_exptl_crystal_size_max 0.20
_exptl_crystal_size_mid 0.20
_exptl_crystal_size_min 0.10
_refine_diff_density_max 0.454
_refine_diff_density_min -0.278
_refine_diff_density_rms 0.064
_refine_ls_abs_structure_details 'Flack H D (1983), Acta Cryst. A39, 876-881'
_refine_ls_abs_structure_Flack 0.42(3)
_refine_ls_extinction_coef 0.00044(3)
_refine_ls_extinction_expression Fc^*^=kFc[1+0.001xFc^2^\l^3^/sin(2\q)]^-1/4^
_refine_ls_extinction_method SHELXL
_refine_ls_goodness_of_fit_ref 1.260
_refine_ls_matrix_type full
_refine_ls_number_parameters 72
_refine_ls_number_reflns 1035
_refine_ls_number_restraints 0
_refine_ls_restrained_S_all 1.260
_refine_ls_R_factor_all 0.0169
_refine_ls_R_factor_gt 0.0155
_refine_ls_shift/su_max 0.002
_refine_ls_shift/su_mean 0.000
_refine_ls_structure_factor_coef Fsqd
_refine_ls_weighting_details 'calc w=1/[\s^2^(Fo^2^)+(0.0175P)^2^+1.1516P] where P=(Fo^2^+2Fc^2^)/3'
_refine_ls_weighting_scheme calc
_refine_ls_wR_factor_gt 0.0355
_refine_ls_wR_factor_ref 0.0357
_reflns_number_gt 991
_reflns_number_total 1035
_reflns_threshold_expression >2sigma(I)
_cod_data_source_file c4dt00743c5.cif
_cod_data_source_block Li17Si3Ge1_123K
_cod_original_formula_sum 'Ge2.30 Li17 Si1.70'
_cod_database_code 7030893

loop_
_symmetry_equiv_pos_as_xyz
'x, y, z'
'-x, -y, z'
'-x, y, -z'
'x, -y, -z'
'z, x, y'
'z, -x, -y'
'-z, -x, y'
'-z, x, -y'
'y, z, x'
'-y, z, -x'
'y, -z, -x'
'-y, -z, x'
'y, x, z'
'-y, -x, z'
'y, -x, -z'
'-y, x, -z'
'x, z, y'
'-x, z, -y'
'-x, -z, y'
'x, -z, -y'
'z, y, x'
'z, -y, -x'
'-z, y, -x'
'-z, -y, x'
'x, y+1/2, z+1/2'
'-x, -y+1/2, z+1/2'
'-x, y+1/2, -z+1/2'
'x, -y+1/2, -z+1/2'
'z, x+1/2, y+1/2'
'z, -x+1/2, -y+1/2'
'-z, -x+1/2, y+1/2'
'-z, x+1/2, -y+1/2'
'y, z+1/2, x+1/2'
'-y, z+1/2, -x+1/2'
'y, -z+1/2, -x+1/2'
'-y, -z+1/2, x+1/2'
'y, x+1/2, z+1/2'
'-y, -x+1/2, z+1/2'
'y, -x+1/2, -z+1/2'
'-y, x+1/2, -z+1/2'
'x, z+1/2, y+1/2'
'-x, z+1/2, -y+1/2'
'-x, -z+1/2, y+1/2'
'x, -z+1/2, -y+1/2'
'z, y+1/2, x+1/2'
'z, -y+1/2, -x+1/2'
'-z, y+1/2, -x+1/2'
'-z, -y+1/2, x+1/2'
'x+1/2, y, z+1/2'
'-x+1/2, -y, z+1/2'
'-x+1/2, y, -z+1/2'
'x+1/2, -y, -z+1/2'
'z+1/2, x, y+1/2'
'z+1/2, -x, -y+1/2'
'-z+1/2, -x, y+1/2'
'-z+1/2, x, -y+1/2'
'y+1/2, z, x+1/2'
'-y+1/2, z, -x+1/2'
'y+1/2, -z, -x+1/2'
'-y+1/2, -z, x+1/2'
'y+1/2, x, z+1/2'
'-y+1/2, -x, z+1/2'
'y+1/2, -x, -z+1/2'
'-y+1/2, x, -z+1/2'
'x+1/2, z, y+1/2'
'-x+1/2, z, -y+1/2'
'-x+1/2, -z, y+1/2'
'x+1/2, -z, -y+1/2'
'z+1/2, y, x+1/2'
'z+1/2, -y, -x+1/2'
'-z+1/2, y, -x+1/2'
'-z+1/2, -y, x+1/2'
'x+1/2, y+1/2, z'
'-x+1/2, -y+1/2, z'
'-x+1/2, y+1/2, -z'
'x+1/2, -y+1/2, -z'
'z+1/2, x+1/2, y'
'z+1/2, -x+1/2, -y'
'-z+1/2, -x+1/2, y'
'-z+1/2, x+1/2, -y'
'y+1/2, z+1/2, x'
'-y+1/2, z+1/2, -x'
'y+1/2, -z+1/2, -x'
'-y+1/2, -z+1/2, x'
'y+1/2, x+1/2, z'
'-y+1/2, -x+1/2, z'
'y+1/2, -x+1/2, -z'
'-y+1/2, x+1/2, -z'
'x+1/2, z+1/2, y'
'-x+1/2, z+1/2, -y'
'-x+1/2, -z+1/2, y'
'x+1/2, -z+1/2, -y'
'z+1/2, y+1/2, x'
'z+1/2, -y+1/2, -x'
'-z+1/2, y+1/2, -x'
'-z+1/2, -y+1/2, x'

loop_
_atom_site_label
_atom_site_type_symbol
_atom_site_fract_x
_atom_site_fract_y
_atom_site_fract_z
_atom_site_U_iso_or_equiv
_atom_site_adp_type
_atom_site_occupancy
Si1 Si 0.159724(18) 0.159724(18) 0.159724(18) 0.00719(16) Uani 0.413(10)
Si2 Si 0.91675(2) 0.91675(2) 0.91675(2) 0.00663(16) Uani 0.522(9)
Si3 Si 0.32154(3) 0.0000 0.0000 0.00755(15) Uani 0.392(10)
Si4 Si 0.57001(3) 0.2500 0.2500 0.00783(14) Uani 0.402(10)
Ge1 Ge 0.159724(18) 0.159724(18) 0.159724(18) 0.00719(16) Uani 0.587(10)
Ge2 Ge 0.91675(2) 0.91675(2) 0.91675(2) 0.00663(16) Uani 0.478(9)
Ge3 Ge 0.32154(3) 0.0000 0.0000 0.00755(15) Uani 0.608(10)
Ge4 Ge 0.57001(3) 0.2500 0.2500 0.00783(14) Uani 0.598(10)
Li1 Li 0.0743(3) 0.0743(3) 0.0743(3) 0.0155(17) Uani 1
Li2 Li 0.30268(17) 0.30268(17) 0.30268(17) 0.0113(12) Uani 1
Li3 Li 0.4187(3) 0.4187(3) 0.4187(3) 0.0124(14) Uani 1
Li4 Li 0.55725(18) 0.55725(18) 0.55725(18) 0.0118(13) Uani 1
Li5 Li 0.6882(2) 0.6882(2) 0.6882(2) 0.0147(14) Uani 1
Li6 Li 0.8325(2) 0.8325(2) 0.8325(2) 0.0186(19) Uani 1
Li7 Li 0.1686(4) 0.0000 0.0000 0.0191(18) Uani 1
Li8 Li 0.0746(3) 0.2500 0.2500 0.0098(15) Uani 1
Li9 Li 0.09090(18) 0.09090(18) 0.2625(3) 0.0186(12) Uani 1
Li10 Li 0.0907(2) 0.0907(2) 0.7609(3) 0.0208(11) Uani 1
Li11 Li 0.15498(16) 0.15498(16) 0.5211(2) 0.0213(10) Uani 1
Li12 Li 0.16323(15) 0.16323(15) 0.0026(3) 0.0120(11) Uani 1
Li13 Li 0.0000 0.0000 0.0000 0.013(3) Uani 1

loop_
_atom_site_aniso_label
_atom_site_aniso_U_11
_atom_site_aniso_U_22
_atom_site_aniso_U_33
_atom_site_aniso_U_23
_atom_site_aniso_U_13
_atom_site_aniso_U_12
Si1 0.00719(16) 0.00719(16) 0.00719(16) 0.00016(11) 0.00016(11) 0.00016(11)
Si2 0.00663(16) 0.00663(16) 0.00663(16) -0.00009(13) -0.00009(13) -0.00009(13)
Si3 0.0070(2) 0.00785(16) 0.00785(16) -0.00060(18) 0.000 0.000
Si4 0.0077(3) 0.00790(17) 0.00790(17) 0.00035(16) 0.000 0.000
Ge1 0.00719(16) 0.00719(16) 0.00719(16) 0.00016(11) 0.00016(11) 0.00016(11)
Ge2 0.00663(16) 0.00663(16) 0.00663(16) -0.00009(13) -0.00009(13) -0.00009(13)
Ge3 0.0070(2) 0.00785(16) 0.00785(16) -0.00060(18) 0.000 0.000
Ge4 0.0077(3) 0.00790(17) 0.00790(17) 0.00035(16) 0.000 0.000
Li1 0.0155(17) 0.0155(17) 0.0155(17) 0.0004(16) 0.0004(16) 0.0004(16)
Li2 0.0113(12) 0.0113(12) 0.0113(12) 0.0011(12) 0.0011(12) 0.0011(12)
Li3 0.0124(14) 0.0124(14) 0.0124(14) 0.0004(15) 0.0004(15) 0.0004(15)
Li4 0.0118(13) 0.0118(13) 0.0118(13) 0.0000(13) 0.0000(13) 0.0000(13)
Li5 0.0147(14) 0.0147(14) 0.0147(14) 0.0018(15) 0.0018(15) 0.0018(15)
Li6 0.0186(19) 0.0186(19) 0.0186(19) -0.0030(16) -0.0030(16) -0.0030(16)
Li7 0.016(3) 0.021(2) 0.021(2) 0.011(3) 0.000 0.000
Li8 0.007(3) 0.011(2) 0.011(2) -0.006(2) 0.000 0.000
Li9 0.0176(18) 0.0176(18) 0.021(2) 0.0015(11) 0.0015(11) -0.006(2)
Li10 0.0209(17) 0.0209(17) 0.021(2) 0.0030(13) 0.0030(13) 0.003(2)
Li11 0.0224(14) 0.0224(14) 0.019(2) 0.0012(12) 0.0012(12) -0.0062(18)
Li12 0.0120(13) 0.0120(13) 0.0119(18) 0.0028(13) 0.0028(13) -0.0023(16)
Li13 0.013(3) 0.013(3) 0.013(3) 0.000 0.000 0.000

loop_
_atom_type_symbol
_atom_type_description
_atom_type_scat_dispersion_real
_atom_type_scat_dispersion_imag
_atom_type_scat_source
Li Li -0.0003 0.0001 'International Tables Vol C Tables 4.2.6.8 and 6.1.1.4'
Si Si 0.0817 0.0704 'International Tables Vol C Tables 4.2.6.8 and 6.1.1.4'
Ge Ge 0.1547 1.8001 'International Tables Vol C Tables 4.2.6.8 and 6.1.1.4'

loop_
_geom_angle_atom_site_label_1
_geom_angle_atom_site_label_2
_geom_angle_atom_site_label_3
_geom_angle
_geom_angle_site_symmetry_1
_geom_angle_site_symmetry_3
Li9 Si1 Li9 118.01(5) . 9
Li9 Si1 Li9 118.01(5) . 5
Li9 Si1 Li9 118.01(5) 9 5
Li9 Si1 Li1 81.82(11) . .
Li9 Si1 Li1 81.82(11) 9 .
Li9 Si1 Li1 81.82(11) 5 .
Li9 Si1 Li2 113.37(10) . 28
Li9 Si1 Li2 113.36(10) 9 28
Li9 Si1 Li2 63.85(16) 5 28
Li1 Si1 Li2 145.67(11) . 28
Li9 Si1 Li2 63.85(16) . 74
Li9 Si1 Li2 113.36(10) 9 74
Li9 Si1 Li2 113.36(10) 5 74
Li1 Si1 Li2 145.67(11) . 74
Li2 Si1 Li2 58.47(18) 28 74
Li9 Si1 Li2 113.37(10) . 51
Li9 Si1 Li2 63.85(16) 9 51
Li9 Si1 Li2 113.36(10) 5 51
Li1 Si1 Li2 145.67(11) . 51
Li2 Si1 Li2 58.47(18) 28 51
Li2 Si1 Li2 58.47(18) 74 51
Li9 Si1 Li8 65.75(7) . .
Li9 Si1 Li8 65.75(7) 9 .
Li9 Si1 Li8 167.13(13) 5 .
Li1 Si1 Li8 111.05(11) . .
Li2 Si1 Li8 103.28(16) 28 .
Li2 Si1 Li8 55.96(9) 74 .
Li2 Si1 Li8 55.96(9) 51 .
Li9 Si1 Li8 65.75(7) . 5
Li9 Si1 Li8 167.13(13) 9 5
Li9 Si1 Li8 65.75(7) 5 5
Li1 Si1 Li8 111.05(11) . 5
Li2 Si1 Li8 55.96(9) 28 5
Li2 Si1 Li8 55.96(9) 74 5
Li2 Si1 Li8 103.28(16) 51 5
Li8 Si1 Li8 107.85(11) . 5
Li9 Si1 Li8 167.13(13) . 9
Li9 Si1 Li8 65.75(7) 9 9
Li9 Si1 Li8 65.75(7) 5 9
Li1 Si1 Li8 111.05(11) . 9
Li2 Si1 Li8 55.96(9) 28 9
Li2 Si1 Li8 103.28(16) 74 9
Li2 Si1 Li8 55.96(9) 51 9
Li8 Si1 Li8 107.85(11) . 9
Li8 Si1 Li8 107.85(11) 5 9
Li9 Si1 Li12 60.57(6) . 9
Li9 Si1 Li12 138.36(14) 9 9
Li9 Si1 Li12 60.57(6) 5 9
Li1 Si1 Li12 56.54(8) . 9
Li2 Si1 Li12 102.71(10) 28 9
Li2 Si1 Li12 102.71(10) 74 9
Li2 Si1 Li12 157.79(13) 51 9
Li8 Si1 Li12 125.97(5) . 9
Li8 Si1 Li12 54.51(11) 5 9
Li8 Si1 Li12 125.97(5) 9 9
Li9 Si1 Li12 60.57(6) . 5
Li9 Si1 Li12 60.57(6) 9 5
Li9 Si1 Li12 138.36(14) 5 5
Li1 Si1 Li12 56.54(8) . 5
Li2 Si1 Li12 157.79(13) 28 5
Li2 Si1 Li12 102.71(10) 74 5
Li2 Si1 Li12 102.71(10) 51 5
Li8 Si1 Li12 54.51(11) . 5
Li8 Si1 Li12 125.97(5) 5 5
Li8 Si1 Li12 125.97(5) 9 5
Li12 Si1 Li12 92.52(11) 9 5
Li12 Si2 Li12 111.32(9) 10_666 6_666
Li12 Si2 Li12 111.32(10) 10_666 2_666
Li12 Si2 Li12 111.32(10) 6_666 2_666
Li12 Si2 Li13 107.55(10) 10_666 1_666
Li12 Si2 Li13 107.55(10) 6_666 1_666
Li12 Si2 Li13 107.55(10) 2_666 1_666
Li12 Si2 Li7 69.26(8) 10_666 10_666
Li12 Si2 Li7 69.26(8) 6_666 10_666
Li12 Si2 Li7 178.75(17) 2_666 10_666
Li13 Si2 Li7 71.20(13) 1_666 10_666
Li12 Si2 Li7 69.26(8) 10_666 2_666
Li12 Si2 Li7 178.75(17) 6_666 2_666
Li12 Si2 Li7 69.26(8) 2_666 2_666
Li13 Si2 Li7 71.20(13) 1_666 2_666
Li7 Si2 Li7 110.14(13) 10_666 2_666
Li12 Si2 Li7 178.75(17) 10_666 6_666
Li12 Si2 Li7 69.26(8) 6_666 6_666
Li12 Si2 Li7 69.26(8) 2_666 6_666
Li13 Si2 Li7 71.20(13) 1_666 6_666
Li7 Si2 Li7 110.14(13) 10_666 6_666
Li7 Si2 Li7 110.14(13) 2_666 6_666
Li12 Si2 Li6 72.45(10) 10_666 .
Li12 Si2 Li6 72.45(10) 6_666 .
Li12 Si2 Li6 72.45(10) 2_666 .
Li13 Si2 Li6 180.00(8) 1_666 .
Li7 Si2 Li6 108.80(13) 10_666 .
Li7 Si2 Li6 108.80(13) 2_666 .
Li7 Si2 Li6 108.80(13) 6_666 .
Li12 Si2 Li10 55.94(6) 10_666 2_665
Li12 Si2 Li10 55.94(6) 6_666 2_665
Li12 Si2 Li10 123.34(15) 2_666 2_665
Li13 Si2 Li10 129.11(12) 1_666 2_665
Li7 Si2 Li10 57.91(16) 10_666 2_665
Li7 Si2 Li10 124.79(8) 2_666 2_665
Li7 Si2 Li10 124.79(8) 6_666 2_665
Li6 Si2 Li10 50.89(11) . 2_665
Li12 Si2 Li10 55.94(6) 10_666 6_566
Li12 Si2 Li10 123.34(15) 6_666 6_566
Li12 Si2 Li10 55.94(6) 2_666 6_566
Li13 Si2 Li10 129.11(11) 1_666 6_566
Li7 Si2 Li10 124.79(8) 10_666 6_566
Li7 Si2 Li10 57.91(16) 2_666 6_566
Li7 Si2 Li10 124.79(8) 6_666 6_566
Li6 Si2 Li10 50.89(12) . 6_566
Li10 Si2 Li10 84.43(17) 2_665 6_566
Li12 Si2 Li10 123.34(15) 10_666 10_656
Li12 Si2 Li10 55.94(6) 6_666 10_656
Li12 Si2 Li10 55.94(6) 2_666 10_656
Li13 Si2 Li10 129.11(12) 1_666 10_656
Li7 Si2 Li10 124.79(8) 10_666 10_656
Li7 Si2 Li10 124.79(8) 2_666 10_656
Li7 Si2 Li10 57.91(16) 6_666 10_656
Li6 Si2 Li10 50.89(12) . 10_656
Li10 Si2 Li10 84.43(17) 2_665 10_656
Li10 Si2 Li10 84.43(17) 6_566 10_656
Li12 Si2 Li1 124.00(6) 10_666 4_666
Li12 Si2 Li1 57.40(18) 6_666 4_666
Li12 Si2 Li1 124.00(6) 2_666 4_666
Li13 Si2 Li1 50.15(14) 1_666 4_666
Li7 Si2 Li1 55.26(8) 10_666 4_666
Li7 Si2 Li1 121.4(2) 2_666 4_666
Li7 Si2 Li1 55.26(8) 6_666 4_666
Li6 Si2 Li1 129.85(14) . 4_666
Li10 Si2 Li1 96.11(11) 2_665 4_666
Li10 Si2 Li1 179.3(2) 6_566 4_666
Li10 Si2 Li1 96.11(11) 10_656 4_666
Li9 Si3 Li9 130.7(2) 6 5
Li9 Si3 Li4 110.31(9) 6 27_645
Li9 Si3 Li4 110.31(9) 5 27_645
Li9 Si3 Li4 110.31(9) 6 26_654
Li9 Si3 Li4 110.31(9) 5 26_654
Li4 Si3 Li4 67.5(3) 27_645 26_654
Li9 Si3 Li3 164.5(2) 6 28
Li9 Si3 Li3 64.89(18) 5 28
Li4 Si3 Li3 57.52(16) 27_645 28
Li4 Si3 Li3 57.52(16) 26_654 28
Li9 Si3 Li3 64.89(18) 6 25_544
Li9 Si3 Li3 164.5(2) 5 25_544
Li4 Si3 Li3 57.52(16) 27_645 25_544
Li4 Si3 Li3 57.52(16) 26_654 25_544
Li3 Si3 Li3 99.6(4) 28 25_544
Li9 Si3 Li10 76.95(7) 6 8_655
Li9 Si3 Li10 76.95(7) 5 8_655
Li4 Si3 Li10 89.01(17) 27_645 8_655
Li4 Si3 Li10 156.49(16) 26_654 8_655
Li3 Si3 Li10 110.44(9) 28 8_655
Li3 Si3 Li10 110.44(9) 25_544 8_655
Li9 Si3 Li10 76.95(7) 6 7_655
Li9 Si3 Li10 76.95(7) 5 7_655
Li4 Si3 Li10 156.49(16) 27_645 7_655
Li4 Si3 Li10 89.01(17) 26_654 7_655
Li3 Si3 Li10 110.44(9) 28 7_655
Li3 Si3 Li10 110.44(9) 25_544 7_655
Li10 Si3 Li10 114.5(2) 8_655 7_655
Li9 Si3 Li7 65.33(11) 6 .
Li9 Si3 Li7 65.33(11) 5 .
Li4 Si3 Li7 146.26(13) 27_645 .
Li4 Si3 Li7 146.26(13) 26_654 .
Li3 Si3 Li7 130.22(19) 28 .
Li3 Si3 Li7 130.22(19) 25_544 .
Li10 Si3 Li7 57.25(11) 8_655 .
Li10 Si3 Li7 57.25(11) 7_655 .
Li9 Si3 Li11 127.28(7) 6 84
Li9 Si3 Li11 61.20(9) 5 84
Li4 Si3 Li11 108.29(11) 27_645 84
Li4 Si3 Li11 55.89(12) 26_654 84
Li3 Si3 Li11 56.44(9) 28 84
Li3 Si3 Li11 111.16(13) 25_544 84
Li10 Si3 Li11 137.95(10) 8_655 84
Li10 Si3 Li11 54.42(10) 7_655 84
Li7 Si3 Li11 98.54(6) . 84
Li9 Si3 Li11 127.28(7) 6 51
Li9 Si3 Li11 61.20(9) 5 51
Li4 Si3 Li11 55.89(12) 27_645 51
Li4 Si3 Li11 108.29(11) 26_654 51
Li3 Si3 Li11 56.44(9) 28 51
Li3 Si3 Li11 111.16(13) 25_544 51
Li10 Si3 Li11 54.42(10) 8_655 51
Li10 Si3 Li11 137.95(10) 7_655 51
Li7 Si3 Li11 98.54(6) . 51
Li11 Si3 Li11 103.87(17) 84 51
Li9 Si3 Li11 61.20(9) 6 50_554
Li9 Si3 Li11 127.28(7) 5 50_554
Li4 Si3 Li11 108.29(11) 27_645 50_554
Li4 Si3 Li11 55.89(12) 26_654 50_554
Li3 Si3 Li11 111.16(13) 28 50_554
Li3 Si3 Li11 56.44(9) 25_544 50_554
Li10 Si3 Li11 137.95(10) 8_655 50_554
Li10 Si3 Li11 54.42(10) 7_655 50_554
Li7 Si3 Li11 98.54(6) . 50_554
Li11 Si3 Li11 73.51(18) 84 50_554
Li11 Si3 Li11 162.92(13) 51 50_554
Li12 Si4 Li12 118.8(2) 56 79
Li12 Si4 Li11 79.98(6) 56 5
Li12 Si4 Li11 79.98(6) 79 5
Li12 Si4 Li11 79.98(6) 56 30
Li12 Si4 Li11 79.98(6) 79 30
Li11 Si4 Li11 140.0(2) 5 30
Li12 Si4 Li8 59.40(11) 56 74
Li12 Si4 Li8 59.40(11) 79 74
Li11 Si4 Li8 70.01(10) 5 74
Li11 Si4 Li8 70.01(10) 30 74
Li12 Si4 Li5 114.17(10) 56 4_566
Li12 Si4 Li5 114.17(10) 79 4_566
Li11 Si4 Li5 146.44(18) 5 4_566
Li11 Si4 Li5 73.53(18) 30 4_566
Li8 Si4 Li5 143.55(15) 74 4_566
Li12 Si4 Li5 114.17(10) 56 25_544
Li12 Si4 Li5 114.17(10) 79 25_544
Li11 Si4 Li5 73.53(18) 5 25_544
Li11 Si4 Li5 146.44(18) 30 25_544
Li8 Si4 Li5 143.55(15) 74 25_544
Li5 Si4 Li5 72.9(3) 4_566 25_544
Li12 Si4 Li6 170.71(19) 56 75_646
Li12 Si4 Li6 70.49(17) 79 75_646
Li11 Si4 Li6 102.66(8) 5 75_646
Li11 Si4 Li6 102.66(8) 30 75_646
Li8 Si4 Li6 129.89(14) 74 75_646
Li5 Si4 Li6 58.95(13) 4_566 75_646
Li5 Si4 Li6 58.95(13) 25_544 75_646
Li12 Si4 Li6 70.49(17) 56 50_664
Li12 Si4 Li6 170.71(19) 79 50_664
Li11 Si4 Li6 102.66(8) 5 50_664
Li11 Si4 Li6 102.66(8) 30 50_664
Li8 Si4 Li6 129.89(14) 74 50_664
Li5 Si4 Li6 58.95(13) 4_566 50_664
Li5 Si4 Li6 58.95(13) 25_544 50_664
Li6 Si4 Li6 100.2(3) 75_646 50_664
Li12 Si4 Li10 135.13(10) 56 76_556
Li12 Si4 Li10 54.67(9) 79 76_556
Li11 Si4 Li10 131.01(9) 5 76_556
Li11 Si4 Li10 55.35(10) 30 76_556
Li8 Si4 Li10 97.37(9) 74 76_556
Li5 Si4 Li10 60.64(12) 4_566 76_556
Li5 Si4 Li10 106.50(13) 25_544 76_556
Li6 Si4 Li10 49.02(11) 75_646 76_556
Li6 Si4 Li10 119.43(12) 50_664 76_556
Li12 Si4 Li10 54.67(9) 56 59_565
Li12 Si4 Li10 135.13(10) 79 59_565
Li11 Si4 Li10 131.01(9) 5 59_565
Li11 Si4 Li10 55.35(10) 30 59_565
Li8 Si4 Li10 97.37(9) 74 59_565
Li5 Si4 Li10 60.64(12) 4_566 59_565
Li5 Si4 Li10 106.50(13) 25_544 59_565
Li6 Si4 Li10 119.43(12) 75_646 59_565
Li6 Si4 Li10 49.02(11) 50_664 59_565
Li10 Si4 Li10 96.77(18) 76_556 59_565
Li12 Si4 Li10 135.13(10) 56 81_545
Li12 Si4 Li10 54.67(9) 79 81_545
Li11 Si4 Li10 55.35(10) 5 81_545
Li11 Si4 Li10 131.01(9) 30 81_545
Li8 Si4 Li10 97.37(9) 74 81_545
Li5 Si4 Li10 106.50(13) 4_566 81_545
Li5 Si4 Li10 60.64(12) 25_544 81_545
Li6 Si4 Li10 49.02(11) 75_646 81_545
Li6 Si4 Li10 119.43(12) 50_664 81_545
Li10 Si4 Li10 81.33(18) 76_556 81_545
Li10 Si4 Li10 165.27(17) 59_565 81_545
Li13 Li1 Li7 77.15(18) . .
Li13 Li1 Li7 77.15(18) . 9
Li7 Li1 Li7 115.20(13) . 9
Li13 Li1 Li7 77.15(18) . 5
Li7 Li1 Li7 115.20(13) . 5
Li7 Li1 Li7 115.20(13) 9 5
Li13 Li1 Li12 115.02(19) . 9
Li7 Li1 Li12 69.65(7) . 9
Li7 Li1 Li12 69.65(7) 9 9
Li7 Li1 Li12 167.8(3) 5 9
Li13 Li1 Li12 115.02(19) . 5
Li7 Li1 Li12 167.8(3) . 5
Li7 Li1 Li12 69.65(7) 9 5
Li7 Li1 Li12 69.65(7) 5 5
Li12 Li1 Li12 103.4(2) 9 5
Li13 Li1 Li12 115.02(19) . .
Li7 Li1 Li12 69.65(7) . .
Li7 Li1 Li12 167.8(3) 9 .
Li7 Li1 Li12 69.65(7) 5 .
Li12 Li1 Li12 103.4(2) 9 .
Li12 Li1 Li12 103.4(2) 5 .
Li13 Li1 Si1 180.0(5) . .
Li7 Li1 Si1 102.85(18) . .
Li7 Li1 Si1 102.85(18) 9 .
Li7 Li1 Si1 102.85(18) 5 .
Li12 Li1 Si1 64.98(19) 9 .
Li12 Li1 Si1 64.98(19) 5 .
Li12 Li1 Si1 64.98(19) . .
Li13 Li1 Si2 59.32(14) . 4_466
Li7 Li1 Si2 136.5(3) . 4_466
Li7 Li1 Si2 57.81(8) 9 4_466
Li7 Li1 Si2 57.81(8) 5 4_466
Li12 Li1 Si2 127.26(5) 9 4_466
Li12 Li1 Si2 55.71(11) 5 4_466
Li12 Li1 Si2 127.26(5) . 4_466
Si1 Li1 Si2 120.68(14) . 4_466
Li13 Li1 Ge2 59.32(14) . 3_646
Li7 Li1 Ge2 57.81(8) . 3_646
Li7 Li1 Ge2 57.81(8) 9 3_646
Li7 Li1 Ge2 136.5(3) 5 3_646
Li12 Li1 Ge2 55.71(11) 9 3_646
Li12 Li1 Ge2 127.26(5) 5 3_646
Li12 Li1 Ge2 127.26(5) . 3_646
Si1 Li1 Ge2 120.68(14) . 3_646
Si2 Li1 Ge2 96.28(19) 4_466 3_646
Li13 Li1 Ge2 59.32(14) . 4_466
Li7 Li1 Ge2 136.5(3) . 4_466
Li7 Li1 Ge2 57.81(8) 9 4_466
Li7 Li1 Ge2 57.81(8) 5 4_466
Li12 Li1 Ge2 127.26(5) 9 4_466
Li12 Li1 Ge2 55.71(11) 5 4_466
Li12 Li1 Ge2 127.26(5) . 4_466
Si1 Li1 Ge2 120.68(14) . 4_466
Si2 Li1 Ge2 0.000(17) 4_466 4_466
Ge2 Li1 Ge2 96.28(19) 3_646 4_466
Li8 Li2 Li8 119.52(3) 58 30
Li8 Li2 Li8 119.52(3) 58 74
Li8 Li2 Li8 119.52(3) 30 74
Li8 Li2 Li2 110.18(12) 58 28
Li8 Li2 Li2 110.18(12) 30 28
Li8 Li2 Li2 58.74(14) 74 28
Li8 Li2 Li2 110.18(12) 58 51
Li8 Li2 Li2 58.74(14) 30 51
Li8 Li2 Li2 110.18(12) 74 51
Li2 Li2 Li2 60.0 28 51
Li8 Li2 Li2 58.74(14) 58 74
Li8 Li2 Li2 110.18(12) 30 74
Li8 Li2 Li2 110.18(12) 74 74
Li2 Li2 Li2 60.0 28 74
Li2 Li2 Li2 60.0 51 74
Li8 Li2 Si1 169.1(2) 58 74
Li8 Li2 Si1 62.34(3) 30 74
Li8 Li2 Si1 62.34(3) 74 74
Li2 Li2 Si1 60.76(9) 28 74
Li2 Li2 Si1 60.76(9) 51 74
Li2 Li2 Si1 110.40(11) 74 74
Li8 Li2 Ge1 62.34(3) 58 28
Li8 Li2 Ge1 62.34(3) 30 28
Li8 Li2 Ge1 169.1(2) 74 28
Li2 Li2 Ge1 110.40(11) 28 28
Li2 Li2 Ge1 60.76(9) 51 28
Li2 Li2 Ge1 60.76(9) 74 28
Si1 Li2 Ge1 113.66(9) 74 28
Li8 Li2 Ge1 62.34(3) 58 51
Li8 Li2 Ge1 169.1(2) 30 51
Li8 Li2 Ge1 62.34(3) 74 51
Li2 Li2 Ge1 60.76(9) 28 51
Li2 Li2 Ge1 110.40(11) 51 51
Li2 Li2 Ge1 60.76(9) 74 51
Si1 Li2 Ge1 113.66(9) 74 51
Ge1 Li2 Ge1 113.66(9) 28 51
Li8 Li2 Ge1 169.1(2) 58 74
Li8 Li2 Ge1 62.34(3) 30 74
Li8 Li2 Ge1 62.34(3) 74 74
Li2 Li2 Ge1 60.76(9) 28 74
Li2 Li2 Ge1 60.76(9) 51 74
Li2 Li2 Ge1 110.40(11) 74 74
Si1 Li2 Ge1 0.000(5) 74 74
Ge1 Li2 Ge1 113.66(9) 28 74
Ge1 Li2 Ge1 113.66(9) 51 74
Li8 Li2 Si1 62.34(3) 58 28
Li8 Li2 Si1 62.34(3) 30 28
Li8 Li2 Si1 169.1(2) 74 28
Li2 Li2 Si1 110.40(11) 28 28
Li2 Li2 Si1 60.76(9) 51 28
Li2 Li2 Si1 60.76(9) 74 28
Si1 Li2 Si1 113.66(9) 74 28
Ge1 Li2 Si1 0.000(5) 28 28
Ge1 Li2 Si1 113.66(9) 51 28
Ge1 Li2 Si1 113.66(9) 74 28
Li8 Li2 Si1 62.34(3) 58 51
Li8 Li2 Si1 169.1(2) 30 51
Li8 Li2 Si1 62.34(3) 74 51
Li2 Li2 Si1 60.76(9) 28 51
Li2 Li2 Si1 110.40(11) 51 51
Li2 Li2 Si1 60.76(9) 74 51
Si1 Li2 Si1 113.66(9) 74 51
Ge1 Li2 Si1 113.66(9) 28 51
Ge1 Li2 Si1 0.000(18) 51 51
Ge1 Li2 Si1 113.66(9) 74 51
Si1 Li2 Si1 113.66(9) 28 51
Li4 Li3 Li4 69.2(2) 4_566 3_656
Li4 Li3 Li4 69.2(2) 4_566 2_665
Li4 Li3 Li4 69.2(2) 3_656 2_665
Li4 Li3 Li11 117.2(2) 4_566 58
Li4 Li3 Li11 59.29(18) 3_656 58
Li4 Li3 Li11 117.2(2) 2_665 58
Li4 Li3 Li11 59.29(18) 4_566 30
Li4 Li3 Li11 117.2(2) 3_656 30
Li4 Li3 Li11 117.2(2) 2_665 30
Li11 Li3 Li11 116.91(13) 58 30
Li4 Li3 Li11 117.2(2) 4_566 74
Li4 Li3 Li11 117.2(2) 3_656 74
Li4 Li3 Li11 59.29(18) 2_665 74
Li11 Li3 Li11 116.91(13) 58 74
Li11 Li3 Li11 116.91(13) 30 74
Li4 Li3 Ge3 116.4(3) 4_566 25
Li4 Li3 Ge3 59.56(12) 3_656 25
Li4 Li3 Ge3 59.56(12) 2_665 25
Li11 Li3 Ge3 64.42(4) 58 25
Li11 Li3 Ge3 175.7(4) 30 25
Li11 Li3 Ge3 64.42(4) 74 25
Li4 Li3 Si3 59.56(12) 4_566 81
Li4 Li3 Si3 59.56(12) 3_656 81
Li4 Li3 Si3 116.4(3) 2_665 81
Li11 Li3 Si3 64.42(4) 58 81
Li11 Li3 Si3 64.42(4) 30 81
Li11 Li3 Si3 175.7(4) 74 81
Ge3 Li3 Si3 113.94(15) 25 81
Li4 Li3 Si3 59.56(12) 4_566 53
Li4 Li3 Si3 116.4(3) 3_656 53
Li4 Li3 Si3 59.56(12) 2_665 53
Li11 Li3 Si3 175.7(4) 58 53
Li11 Li3 Si3 64.42(4) 30 53
Li11 Li3 Si3 64.42(4) 74 53
Ge3 Li3 Si3 113.94(15) 25 53
Si3 Li3 Si3 113.94(15) 81 53
Li4 Li3 Si3 116.4(3) 4_566 25
Li4 Li3 Si3 59.56(12) 3_656 25
Li4 Li3 Si3 59.56(12) 2_665 25
Li11 Li3 Si3 64.42(4) 58 25
Li11 Li3 Si3 175.7(4) 30 25
Li11 Li3 Si3 64.42(4) 74 25
Ge3 Li3 Si3 0.000(15) 25 25
Si3 Li3 Si3 113.94(15) 81 25
Si3 Li3 Si3 113.94(15) 53 25
Li4 Li3 Ge3 59.56(12) 4_566 53
Li4 Li3 Ge3 116.4(3) 3_656 53
Li4 Li3 Ge3 59.56(12) 2_665 53
Li11 Li3 Ge3 175.7(4) 58 53
Li11 Li3 Ge3 64.42(4) 30 53
Li11 Li3 Ge3 64.42(4) 74 53
Ge3 Li3 Ge3 113.94(15) 25 53
Si3 Li3 Ge3 113.94(15) 81 53
Si3 Li3 Ge3 0.000(15) 53 53
Si3 Li3 Ge3 113.94(15) 25 53
Li4 Li3 Ge3 59.56(12) 4_566 81
Li4 Li3 Ge3 59.56(12) 3_656 81
Li4 Li3 Ge3 116.4(3) 2_665 81
Li11 Li3 Ge3 64.42(4) 58 81
Li11 Li3 Ge3 64.42(4) 30 81
Li11 Li3 Ge3 175.7(4) 74 81
Ge3 Li3 Ge3 113.94(15) 25 81
Si3 Li3 Ge3 0.000(15) 81 81
Si3 Li3 Ge3 113.94(15) 53 81
Si3 Li3 Ge3 113.94(15) 25 81
Ge3 Li3 Ge3 113.94(15) 53 81
Li3 Li4 Li3 107.38(17) 4_566 3_656
Li3 Li4 Li3 107.38(17) 4_566 2_665
Li3 Li4 Li3 107.38(17) 3_656 2_665
Li3 Li4 Li11 126.29(9) 4_566 57
Li3 Li4 Li11 61.58(16) 3_656 57
Li3 Li4 Li11 126.29(9) 2_665 57
Li3 Li4 Li11 61.58(16) 4_566 29
Li3 Li4 Li11 126.29(9) 3_656 29
Li3 Li4 Li11 126.29(9) 2_665 29
Li11 Li4 Li11 83.0(2) 57 29
Li3 Li4 Li11 126.29(9) 4_566 73
Li3 Li4 Li11 126.29(9) 3_656 73
Li3 Li4 Li11 61.58(16) 2_665 73
Li11 Li4 Li11 83.0(2) 57 73
Li11 Li4 Li11 83.0(2) 29 73
Li3 Li4 Ge3 160.0(3) 4_566 26_655
Li3 Li4 Ge3 62.91(4) 3_656 26_655
Li3 Li4 Ge3 62.91(4) 2_665 26_655
Li11 Li4 Ge3 66.45(6) 57 26_655
Li11 Li4 Ge3 138.4(2) 29 26_655
Li11 Li4 Ge3 66.45(6) 73 26_655
Li3 Li4 Si3 62.91(4) 4_566 82_556
Li3 Li4 Si3 62.91(4) 3_656 82_556
Li3 Li4 Si3 160.0(3) 2_665 82_556
Li11 Li4 Si3 66.45(6) 57 82_556
Li11 Li4 Si3 66.45(6) 29 82_556
Li11 Li4 Si3 138.4(2) 73 82_556
Ge3 Li4 Si3 119.930(12) 26_655 82_556
Li3 Li4 Si3 62.91(4) 4_566 54_565
Li3 Li4 Si3 160.0(3) 3_656 54_565
Li3 Li4 Si3 62.91(4) 2_665 54_565
Li11 Li4 Si3 138.4(2) 57 54_565
Li11 Li4 Si3 66.45(6) 29 54_565
Li11 Li4 Si3 66.45(6) 73 54_565
Ge3 Li4 Si3 119.930(12) 26_655 54_565
Si3 Li4 Si3 119.930(12) 82_556 54_565
Li3 Li4 Si3 160.0(3) 4_566 26_655
Li3 Li4 Si3 62.91(4) 3_656 26_655
Li3 Li4 Si3 62.91(4) 2_665 26_655
Li11 Li4 Si3 66.45(6) 57 26_655
Li11 Li4 Si3 138.4(2) 29 26_655
Li11 Li4 Si3 66.45(6) 73 26_655
Ge3 Li4 Si3 0.0 26_655 26_655
Si3 Li4 Si3 119.930(12) 82_556 26_655
Si3 Li4 Si3 119.930(12) 54_565 26_655
Li3 Li4 Ge3 62.91(4) 4_566 54_565
Li3 Li4 Ge3 160.0(3) 3_656 54_565
Li3 Li4 Ge3 62.91(4) 2_665 54_565
Li11 Li4 Ge3 138.4(2) 57 54_565
Li11 Li4 Ge3 66.45(6) 29 54_565
Li11 Li4 Ge3 66.45(6) 73 54_565
Ge3 Li4 Ge3 119.930(12) 26_655 54_565
Si3 Li4 Ge3 119.930(12) 82_556 54_565
Si3 Li4 Ge3 0.0 54_565 54_565
Si3 Li4 Ge3 119.930(12) 26_655 54_565
Li3 Li4 Ge3 62.91(4) 4_566 82_556
Li3 Li4 Ge3 62.91(4) 3_656 82_556
Li3 Li4 Ge3 160.0(3) 2_665 82_556
Li11 Li4 Ge3 66.45(6) 57 82_556
Li11 Li4 Ge3 66.45(6) 29 82_556
Li11 Li4 Ge3 138.4(2) 73 82_556
Ge3 Li4 Ge3 119.930(12) 26_655 82_556
Si3 Li4 Ge3 0.0 82_556 82_556
Si3 Li4 Ge3 119.930(12) 54_565 82_556
Si3 Li4 Ge3 119.930(12) 26_655 82_556
Ge3 Li4 Ge3 119.930(12) 54_565 82_556
Ge4 Li5 Si4 119.957(10) 81 25
Ge4 Li5 Si4 119.957(10) 81 53
Si4 Li5 Si4 119.957(10) 25 53
Ge4 Li5 Si4 0.000(12) 81 81
Si4 Li5 Si4 119.957(10) 25 81
Si4 Li5 Si4 119.957(10) 53 81
Ge4 Li5 Ge4 119.957(10) 81 25
Si4 Li5 Ge4 0.000(12) 25 25
Si4 Li5 Ge4 119.957(10) 53 25
Si4 Li5 Ge4 119.957(10) 81 25
Ge4 Li5 Ge4 119.957(10) 81 53
Si4 Li5 Ge4 119.957(10) 25 53
Si4 Li5 Ge4 0.000(12) 53 53
Si4 Li5 Ge4 119.957(10) 81 53
Ge4 Li5 Ge4 119.957(10) 25 53
Ge4 Li5 Li6 62.24(4) 81 28_566
Si4 Li5 Li6 155.0(3) 25 28_566
Si4 Li5 Li6 62.24(4) 53 28_566
Si4 Li5 Li6 62.24(4) 81 28_566
Ge4 Li5 Li6 155.0(3) 25 28_566
Ge4 Li5 Li6 62.24(4) 53 28_566
Ge4 Li5 Li6 62.24(4) 81 51_656
Si4 Li5 Li6 62.24(4) 25 51_656
Si4 Li5 Li6 155.0(3) 53 51_656
Si4 Li5 Li6 62.24(4) 81 51_656
Ge4 Li5 Li6 62.24(4) 25 51_656
Ge4 Li5 Li6 155.0(3) 53 51_656
Li6 Li5 Li6 104.84(19) 28_566 51_656
Ge4 Li5 Li6 155.0(3) 81 74_665
Si4 Li5 Li6 62.24(4) 25 74_665
Si4 Li5 Li6 62.24(4) 53 74_665
Si4 Li5 Li6 155.0(3) 81 74_665
Ge4 Li5 Li6 62.24(4) 25 74_665
Ge4 Li5 Li6 62.24(4) 53 74_665
Li6 Li5 Li6 104.84(19) 28_566 74_665
Li6 Li5 Li6 104.84(19) 51_656 74_665
Ge4 Li5 Li10 64.14(5) 81 57
Si4 Li5 Li10 64.14(5) 25 57
Si4 Li5 Li10 154.2(3) 53 57
Si4 Li5 Li10 64.14(5) 81 57
Ge4 Li5 Li10 64.14(5) 25 57
Ge4 Li5 Li10 154.2(3) 53 57
Li6 Li5 Li10 126.20(4) 28_566 57
Li6 Li5 Li10 50.74(14) 51_656 57
Li6 Li5 Li10 126.20(4) 74_665 57
Ge4 Li5 Li10 64.14(5) 81 29
Si4 Li5 Li10 154.2(3) 25 29
Si4 Li5 Li10 64.14(5) 53 29
Si4 Li5 Li10 64.14(5) 81 29
Ge4 Li5 Li10 154.2(3) 25 29
Ge4 Li5 Li10 64.14(5) 53 29
Li6 Li5 Li10 50.74(14) 28_566 29
Li6 Li5 Li10 126.20(4) 51_656 29
Li6 Li5 Li10 126.20(4) 74_665 29
Li10 Li5 Li10 101.05(18) 57 29
Ge4 Li5 Li10 154.2(3) 81 73
Si4 Li5 Li10 64.14(5) 25 73
Si4 Li5 Li10 64.14(5) 53 73
Si4 Li5 Li10 154.2(3) 81 73
Ge4 Li5 Li10 64.14(5) 25 73
Ge4 Li5 Li10 64.14(5) 53 73
Li6 Li5 Li10 126.20(4) 28_566 73
Li6 Li5 Li10 126.20(4) 51_656 73
Li6 Li5 Li10 50.74(14) 74_665 73
Li10 Li5 Li10 101.05(18) 57 73
Li10 Li5 Li10 101.05(18) 29 73
Li10 Li6 Li10 107.5(2) 10_656 6_566
Li10 Li6 Li10 107.5(2) 10_656 2_665
Li10 Li6 Li10 107.5(2) 6_566 2_665
Li10 Li6 Si2 68.6(2) 10_656 .
Li10 Li6 Si2 68.6(2) 6_566 .
Li10 Li6 Si2 68.6(2) 2_665 .
Li10 Li6 Li5 125.77(16) 10_656 28_566
Li10 Li6 Li5 68.1(2) 6_566 28_566
Li10 Li6 Li5 125.77(16) 2_665 28_566
Si2 Li6 Li5 136.75(17) . 28_566
Li10 Li6 Li5 68.1(2) 10_656 51_656
Li10 Li6 Li5 125.77(16) 6_566 51_656
Li10 Li6 Li5 125.77(16) 2_665 51_656
Si2 Li6 Li5 136.75(17) . 51_656
Li5 Li6 Li5 72.8(3) 28_566 51_656
Li10 Li6 Li5 125.77(16) 10_656 74_665
Li10 Li6 Li5 125.77(16) 6_566 74_665
Li10 Li6 Li5 68.1(2) 2_665 74_665
Si2 Li6 Li5 136.75(17) . 74_665
Li5 Li6 Li5 72.8(3) 28_566 74_665
Li5 Li6 Li5 72.8(3) 51_656 74_665
Li10 Li6 Si4 173.5(4) 10_656 78_566
Li10 Li6 Si4 69.10(5) 6_566 78_566
Li10 Li6 Si4 69.10(6) 2_665 78_566
Si2 Li6 Si4 104.85(14) . 78_566
Li5 Li6 Si4 58.82(9) 28_566 78_566
Li5 Li6 Si4 118.4(3) 51_656 78_566
Li5 Li6 Si4 58.82(9) 74_665 78_566
Li10 Li6 Ge4 69.10(6) 10_656 34_656
Li10 Li6 Ge4 69.10(6) 6_566 34_656
Li10 Li6 Ge4 173.5(4) 2_665 34_656
Si2 Li6 Ge4 104.85(14) . 34_656
Li5 Li6 Ge4 58.82(9) 28_566 34_656
Li5 Li6 Ge4 58.82(9) 51_656 34_656
Li5 Li6 Ge4 118.4(3) 74_665 34_656
Si4 Li6 Ge4 113.67(12) 78_566 34_656
Li10 Li6 Ge4 173.5(4) 10_656 78_566
Li10 Li6 Ge4 69.10(5) 6_566 78_566
Li10 Li6 Ge4 69.10(6) 2_665 78_566
Si2 Li6 Ge4 104.85(14) . 78_566
Li5 Li6 Ge4 58.82(9) 28_566 78_566
Li5 Li6 Ge4 118.4(3) 51_656 78_566
Li5 Li6 Ge4 58.82(9) 74_665 78_566
Si4 Li6 Ge4 0.0 78_566 78_566
Ge4 Li6 Ge4 113.67(12) 34_656 78_566
Li10 Li6 Ge4 69.10(5) 10_656 50_665
Li10 Li6 Ge4 173.5(4) 6_566 50_665
Li10 Li6 Ge4 69.10(5) 2_665 50_665
Si2 Li6 Ge4 104.85(14) . 50_665
Li5 Li6 Ge4 118.4(3) 28_566 50_665
Li5 Li6 Ge4 58.82(9) 51_656 50_665
Li5 Li6 Ge4 58.82(9) 74_665 50_665
Si4 Li6 Ge4 113.67(12) 78_566 50_665
Ge4 Li6 Ge4 113.67(12) 34_656 50_665
Ge4 Li6 Ge4 113.67(12) 78_566 50_665
Li1 Li7 Li1 96.2(4) 4 .
Li1 Li7 Ge2 66.93(14) 4 3_646
Li1 Li7 Ge2 66.93(14) . 3_646
Li1 Li7 Ge2 66.93(14) 4 2_664
Li1 Li7 Ge2 66.93(14) . 2_664
Ge2 Li7 Ge2 108.1(3) 3_646 2_664
Li1 Li7 Si2 66.93(14) 4 3_646
Li1 Li7 Si2 66.93(14) . 3_646
Ge2 Li7 Si2 0.000(14) 3_646 3_646
Ge2 Li7 Si2 108.1(3) 2_664 3_646
Li1 Li7 Si2 66.93(14) 4 2_664
Li1 Li7 Si2 66.93(14) . 2_664
Ge2 Li7 Si2 108.1(3) 3_646 2_664
Ge2 Li7 Si2 0.000(14) 2_664 2_664
Si2 Li7 Si2 108.1(3) 3_646 2_664
Li1 Li7 Li10 108.76(11) 4 8_655
Li1 Li7 Li10 108.76(11) . 8_655
Ge2 Li7 Li10 172.9(3) 3_646 8_655
Ge2 Li7 Li10 64.74(10) 2_664 8_655
Si2 Li7 Li10 172.9(3) 3_646 8_655
Si2 Li7 Li10 64.74(10) 2_664 8_655
Li1 Li7 Li10 108.76(11) 4 7_655
Li1 Li7 Li10 108.76(11) . 7_655
Ge2 Li7 Li10 64.74(10) 3_646 7_655
Ge2 Li7 Li10 172.9(3) 2_664 7_655
Si2 Li7 Li10 64.74(10) 3_646 7_655
Si2 Li7 Li10 172.9(3) 2_664 7_655
Li10 Li7 Li10 122.4(4) 8_655 7_655
Li1 Li7 Si3 131.89(18) 4 .
Li1 Li7 Si3 131.89(18) . .
Ge2 Li7 Si3 125.94(13) 3_646 .
Ge2 Li7 Si3 125.94(13) 2_664 .
Si2 Li7 Si3 125.94(13) 3_646 .
Si2 Li7 Si3 125.94(13) 2_664 .
Li10 Li7 Si3 61.20(18) 8_655 .
Li10 Li7 Si3 61.20(18) 7_655 .
Li1 Li7 Li9 174.3(3) 4 5
Li1 Li7 Li9 78.03(18) . 5
Ge2 Li7 Li9 110.25(4) 3_646 5
Ge2 Li7 Li9 110.25(4) 2_664 5
Si2 Li7 Li9 110.25(4) 3_646 5
Si2 Li7 Li9 110.25(4) 2_664 5
Li10 Li7 Li9 73.49(15) 8_655 5
Li10 Li7 Li9 73.49(15) 7_655 5
Si3 Li7 Li9 53.85(16) . 5
Li1 Li7 Li9 78.04(18) 4 6
Li1 Li7 Li9 174.3(3) . 6
Ge2 Li7 Li9 110.25(4) 3_646 6
Ge2 Li7 Li9 110.25(4) 2_664 6
Si2 Li7 Li9 110.25(4) 3_646 6
Si2 Li7 Li9 110.25(4) 2_664 6
Li10 Li7 Li9 73.49(15) 8_655 6
Li10 Li7 Li9 73.49(15) 7_655 6
Si3 Li7 Li9 53.85(16) . 6
Li9 Li7 Li9 107.7(3) 5 6
Li12 Li8 Li12 119.2(3) 5 30
Li12 Li8 Li2 115.65(13) 5 51
Li12 Li8 Li2 115.65(13) 30 51
Li12 Li8 Li2 115.65(13) 5 74
Li12 Li8 Li2 115.65(13) 30 74
Li2 Li8 Li2 62.5(3) 51 74
Li12 Li8 Ge4 59.58(16) 5 74
Li12 Li8 Ge4 59.58(16) 30 74
Li2 Li8 Ge4 148.74(14) 51 74
Li2 Li8 Ge4 148.74(14) 74 74
Li12 Li8 Si4 59.58(16) 5 74
Li12 Li8 Si4 59.58(16) 30 74
Li2 Li8 Si4 148.74(14) 51 74
Li2 Li8 Si4 148.74(14) 74 74
Ge4 Li8 Si4 0.0 74 74
Li12 Li8 Si1 64.11(10) 5 .
Li12 Li8 Si1 176.7(3) 30 .
Li2 Li8 Si1 61.70(12) 51 .
Li2 Li8 Si1 61.70(12) 74 .
Ge4 Li8 Si1 123.68(11) 74 .
Si4 Li8 Si1 123.68(11) 74 .
Li12 Li8 Ge1 176.7(3) 5 28
Li12 Li8 Ge1 64.11(10) 30 28
Li2 Li8 Ge1 61.70(12) 51 28
Li2 Li8 Ge1 61.70(12) 74 28
Ge4 Li8 Ge1 123.68(11) 74 28
Si4 Li8 Ge1 123.68(11) 74 28
Si1 Li8 Ge1 112.6(2) . 28
Li12 Li8 Si1 176.7(3) 5 28
Li12 Li8 Si1 64.11(10) 30 28
Li2 Li8 Si1 61.70(12) 51 28
Li2 Li8 Si1 61.70(12) 74 28
Ge4 Li8 Si1 123.68(11) 74 28
Si4 Li8 Si1 123.68(11) 74 28
Si1 Li8 Si1 112.6(2) . 28
Ge1 Li8 Si1 0.00(2) 28 28
Li12 Li8 Li9 59.61(10) 5 .
Li12 Li8 Li9 127.49(11) 30 .
Li2 Li8 Li9 107.8(2) 51 .
Li2 Li8 Li9 61.37(15) 74 .
Ge4 Li8 Li9 95.82(15) 74 .
Si4 Li8 Li9 95.82(15) 74 .
Si1 Li8 Li9 53.56(8) . .
Ge1 Li8 Li9 118.78(19) 28 .
Si1 Li8 Li9 118.78(19) 28 .
Li12 Li8 Li9 127.49(11) 5 28
Li12 Li8 Li9 59.61(10) 30 28
Li2 Li8 Li9 61.36(15) 51 28
Li2 Li8 Li9 107.8(2) 74 28
Ge4 Li8 Li9 95.82(15) 74 28
Si4 Li8 Li9 95.82(15) 74 28
Si1 Li8 Li9 118.78(19) . 28
Ge1 Li8 Li9 53.56(8) 28 28
Si1 Li8 Li9 53.56(8) 28 28
Li9 Li8 Li9 168.4(3) . 28
Ge3 Li9 Si3 0.0 9 9
Ge3 Li9 Si1 158.1(2) 9 .
Si3 Li9 Si1 158.1(2) 9 .
Ge3 Li9 Li12 101.88(15) 9 9
Si3 Li9 Li12 101.88(15) 9 9
Si1 Li9 Li12 64.86(14) . 9
Ge3 Li9 Li12 101.88(15) 9 5
Si3 Li9 Li12 101.88(15) 9 5
Si1 Li9 Li12 64.86(14) . 5
Li12 Li9 Li12 97.3(2) 9 5
Ge3 Li9 Li11 64.78(12) 9 35
Si3 Li9 Li11 64.78(12) 9 35
Si1 Li9 Li11 122.92(13) . 35
Li12 Li9 Li11 74.13(11) 9 35
Li12 Li9 Li11 161.3(2) 5 35
Ge3 Li9 Li11 64.78(12) 9 56
Si3 Li9 Li11 64.78(12) 9 56
Si1 Li9 Li11 122.92(13) . 56
Li12 Li9 Li11 161.3(2) 9 56
Li12 Li9 Li11 74.13(11) 5 56
Li11 Li9 Li11 108.8(2) 35 56
Ge3 Li9 Li2 140.4(2) 9 74
Si3 Li9 Li2 140.4(2) 9 74
Si1 Li9 Li2 61.51(13) . 74
Li12 Li9 Li2 103.98(14) 9 74
Li12 Li9 Li2 103.98(14) 5 74
Li11 Li9 Li2 94.30(15) 35 74
Li11 Li9 Li2 94.30(15) 56 74
Ge3 Li9 Li3 60.34(15) 9 74
Si3 Li9 Li3 60.34(15) 9 74
Si1 Li9 Li3 141.5(3) . 74
Li12 Li9 Li3 130.33(12) 9 74
Li12 Li9 Li3 130.33(12) 5 74
Li11 Li9 Li3 56.22(11) 35 74
Li11 Li9 Li3 56.22(11) 56 74
Li2 Li9 Li3 80.0(2) 74 74
Ge3 Li9 Li7 60.82(15) 9 9
Si3 Li9 Li7 60.82(15) 9 9
Si1 Li9 Li7 97.3(2) . 9
Li12 Li9 Li7 63.42(14) 9 9
Li12 Li9 Li7 63.42(14) 5 9
Li11 Li9 Li7 97.99(15) 35 9
Li11 Li9 Li7 97.99(15) 56 9
Li2 Li9 Li7 158.8(2) 74 9
Li3 Li9 Li7 121.2(2) 74 9
Ge3 Li9 Li8 127.20(12) 9 .
Si3 Li9 Li8 127.20(12) 9 .
Si1 Li9 Li8 60.70(11) . .
Li12 Li9 Li8 125.21(19) 9 .
Li12 Li9 Li8 54.24(11) 5 .
Li11 Li9 Li8 144.1(2) 35 .
Li11 Li9 Li8 63.45(12) 56 .
Li2 Li9 Li8 53.97(15) 74 .
Li3 Li9 Li8 97.60(16) 74 .
Li7 Li9 Li8 117.55(19) 9 .
Li6 Li10 Li12 77.87(15) 2_665 11_556
Li6 Li10 Li12 77.87(15) 2_665 8_556
Li12 Li10 Li12 113.2(3) 11_556 8_556
Li6 Li10 Li11 115.6(2) 2_665 33_545
Li12 Li10 Li11 81.03(14) 11_556 33_545
Li12 Li10 Li11 163.0(2) 8_556 33_545
Li6 Li10 Li11 115.6(2) 2_665 53_455
Li12 Li10 Li11 163.0(2) 11_556 53_455
Li12 Li10 Li11 81.03(14) 8_556 53_455
Li11 Li10 Li11 83.5(2) 33_545 53_455
Li6 Li10 Li7 117.8(3) 2_665 10_556
Li12 Li10 Li7 69.42(18) 11_556 10_556
Li12 Li10 Li7 69.42(18) 8_556 10_556
Li11 Li10 Li7 109.7(2) 33_545 10_556
Li11 Li10 Li7 109.7(2) 53_455 10_556
Li6 Li10 Si3 179.4(3) 2_665 10_556
Li12 Li10 Si3 101.82(16) 11_556 10_556
Li12 Li10 Si3 101.82(16) 8_556 10_556
Li11 Li10 Si3 64.84(12) 33_545 10_556
Li11 Li10 Si3 64.84(12) 53_455 10_556
Li7 Li10 Si3 61.55(19) 10_556 10_556
Li6 Li10 Ge3 179.4(3) 2_665 10_556
Li12 Li10 Ge3 101.82(16) 11_556 10_556
Li12 Li10 Ge3 101.82(16) 8_556 10_556
Li11 Li10 Ge3 64.84(12) 33_545 10_556
Li11 Li10 Ge3 64.84(12) 53_455 10_556
Li7 Li10 Ge3 61.55(19) 10_556 10_556
Si3 Li10 Ge3 0.0 10_556 10_556
Li6 Li10 Li5 61.1(3) 2_665 73_445
Li12 Li10 Li5 110.11(19) 11_556 73_445
Li12 Li10 Li5 110.11(19) 8_556 73_445
Li11 Li10 Li5 71.06(16) 33_545 73_445
Li11 Li10 Li5 71.06(16) 53_455 73_445
Li7 Li10 Li5 179.0(3) 10_556 73_445
Si3 Li10 Li5 119.47(19) 10_556 73_445
Ge3 Li10 Li5 119.47(19) 10_556 73_445
Li6 Li10 Ge2 60.5(2) 2_665 2_665
Li12 Li10 Ge2 56.90(15) 11_556 2_665
Li12 Li10 Ge2 56.90(15) 8_556 2_665
Li11 Li10 Ge2 137.91(13) 33_545 2_665
Li11 Li10 Ge2 137.91(13) 53_455 2_665
Li7 Li10 Ge2 57.35(17) 10_556 2_665
Si3 Li10 Ge2 118.9(2) 10_556 2_665
Ge3 Li10 Ge2 118.9(2) 10_556 2_665
Li5 Li10 Ge2 121.6(2) 73_445 2_665
Li6 Li10 Si2 60.5(2) 2_665 2_665
Li12 Li10 Si2 56.90(15) 11_556 2_665
Li12 Li10 Si2 56.90(15) 8_556 2_665
Li11 Li10 Si2 137.91(13) 33_545 2_665
Li11 Li10 Si2 137.91(13) 53_455 2_665
Li7 Li10 Si2 57.35(17) 10_556 2_665
Si3 Li10 Si2 118.9(2) 10_556 2_665
Ge3 Li10 Si2 118.9(2) 10_556 2_665
Li5 Li10 Si2 121.6(2) 73_445 2_665
Ge2 Li10 Si2 0.00(3) 2_665 2_665
Li6 Li10 Ge4 61.88(13) 2_665 49_455
Li12 Li10 Ge4 139.5(2) 11_556 49_455
Li12 Li10 Ge4 55.95(10) 8_556 49_455
Li11 Li10 Ge4 119.4(2) 33_545 49_455
Li11 Li10 Ge4 55.87(10) 53_455 49_455
Li7 Li10 Ge4 124.49(10) 10_556 49_455
Si3 Li10 Ge4 118.39(10) 10_556 49_455
Ge3 Li10 Ge4 118.39(10) 10_556 49_455
Li5 Li10 Ge4 55.22(10) 73_445 49_455
Ge2 Li10 Ge4 96.23(11) 2_665 49_455
Si2 Li10 Ge4 96.23(11) 2_665 49_455
Li10 Li11 Li10 115.8(3) 33_545 53_455
Li10 Li11 Li4 94.40(15) 33_545 73_445
Li10 Li11 Li4 94.40(15) 53_455 73_445
Li10 Li11 Si4 68.78(12) 33_545 9
Li10 Li11 Si4 68.78(12) 53_455 9
Li4 Li11 Si4 145.4(2) 73_445 9
Li10 Li11 Ge4 68.78(12) 33_545 9
Li10 Li11 Ge4 68.78(12) 53_455 9
Li4 Li11 Ge4 145.4(2) 73_445 9
Si4 Li11 Ge4 0.000(19) 9 9
Li10 Li11 Li3 119.38(14) 33_545 74
Li10 Li11 Li3 119.38(14) 53_455 74
Li4 Li11 Li3 59.1(3) 73_445 74
Si4 Li11 Li3 155.5(3) 9 74
Ge4 Li11 Li3 155.5(3) 9 74
Li10 Li11 Li9 76.52(14) 33_545 35
Li10 Li11 Li9 156.0(2) 53_455 35
Li4 Li11 Li9 105.51(15) 73_445 35
Si4 Li11 Li9 99.78(14) 9 35
Ge4 Li11 Li9 99.78(14) 9 35
Li3 Li11 Li9 63.15(16) 74 35
Li10 Li11 Li9 156.0(2) 33_545 56
Li10 Li11 Li9 76.52(14) 53_455 56
Li4 Li11 Li9 105.51(15) 73_445 56
Si4 Li11 Li9 99.78(14) 9 56
Ge4 Li11 Li9 99.78(14) 9 56
Li3 Li11 Li9 63.15(16) 74 56
Li9 Li11 Li9 85.2(3) 35 56
Li10 Li11 Si3 149.7(2) 33_545 50
Li10 Li11 Si3 60.74(12) 53_455 50
Li4 Li11 Si3 57.66(8) 73_445 50
Si4 Li11 Si3 126.74(6) 9 50
Ge4 Li11 Si3 126.74(6) 9 50
Li3 Li11 Si3 59.13(9) 74 50
Li9 Li11 Si3 119.49(17) 35 50
Li9 Li11 Si3 54.02(10) 56 50
Li10 Li11 Si3 60.74(12) 33_545 30
Li10 Li11 Si3 149.7(2) 53_455 30
Li4 Li11 Si3 57.66(8) 73_445 30
Si4 Li11 Si3 126.74(6) 9 30
Ge4 Li11 Si3 126.74(6) 9 30
Li3 Li11 Si3 59.14(9) 74 30
Li9 Li11 Si3 54.02(10) 35 30
Li9 Li11 Si3 119.49(17) 56 30
Si3 Li11 Si3 105.85(12) 50 30
Li10 Li11 Ge3 60.74(12) 33_545 30
Li10 Li11 Ge3 149.7(2) 53_455 30
Li4 Li11 Ge3 57.66(8) 73_445 30
Si4 Li11 Ge3 126.74(6) 9 30
Ge4 Li11 Ge3 126.74(6) 9 30
Li3 Li11 Ge3 59.14(9) 74 30
Li9 Li11 Ge3 54.02(10) 35 30
Li9 Li11 Ge3 119.49(17) 56 30
Si3 Li11 Ge3 105.85(12) 50 30
Si3 Li11 Ge3 0.000(18) 30 30
Li10 Li11 Ge3 149.7(2) 33_545 50
Li10 Li11 Ge3 60.74(12) 53_455 50
Li4 Li11 Ge3 57.66(8) 73_445 50
Si4 Li11 Ge3 126.74(6) 9 50
Ge4 Li11 Ge3 126.74(6) 9 50
Li3 Li11 Ge3 59.13(9) 74 50
Li9 Li11 Ge3 119.49(17) 35 50
Li9 Li11 Ge3 54.02(10) 56 50
Si3 Li11 Ge3 0.000(18) 50 50
Si3 Li11 Ge3 105.85(12) 30 50
Ge3 Li11 Ge3 105.85(12) 30 50
Li10 Li12 Li10 96.8(3) 11_565 8_655
Li10 Li12 Ge2 67.16(15) 11_565 2_664
Li10 Li12 Ge2 67.16(15) 8_655 2_664
Li10 Li12 Si2 67.16(15) 11_565 2_664
Li10 Li12 Si2 67.16(15) 8_655 2_664
Ge2 Li12 Si2 0.000(15) 2_664 2_664
Li10 Li12 Li8 108.8(2) 11_565 9
Li10 Li12 Li8 108.8(2) 8_655 9
Ge2 Li12 Li8 173.2(2) 2_664 9
Si2 Li12 Li8 173.2(2) 2_664 9
Li10 Li12 Ge4 69.38(17) 11_565 58
Li10 Li12 Ge4 69.38(17) 8_655 58
Ge2 Li12 Ge4 112.22(19) 2_664 58
Si2 Li12 Ge4 112.22(19) 2_664 58
Li8 Li12 Ge4 61.02(16) 9 58
Li10 Li12 Si4 69.38(17) 11_565 58
Li10 Li12 Si4 69.38(17) 8_655 58
Ge2 Li12 Si4 112.22(19) 2_664 58
Si2 Li12 Si4 112.22(19) 2_664 58
Li8 Li12 Si4 61.02(16) 9 58
Ge4 Li12 Si4 0.000(18) 58 58
Li10 Li12 Li1 110.1(2) 11_565 .
Li10 Li12 Li1 110.1(2) 8_655 .
Ge2 Li12 Li1 66.9(2) 2_664 .
Si2 Li12 Li1 66.9(2) 2_664 .
Li8 Li12 Li1 119.9(3) 9 .
Ge4 Li12 Li1 179.1(3) 58 .
Si4 Li12 Li1 179.1(3) 58 .
Li10 Li12 Li9 77.65(12) 11_565 9
Li10 Li12 Li9 170.1(3) 8_655 9
Ge2 Li12 Li9 116.95(12) 2_664 9
Si2 Li12 Li9 116.95(12) 2_664 9
Li8 Li12 Li9 66.15(11) 9 9
Ge4 Li12 Li9 100.88(12) 58 9
Si4 Li12 Li9 100.88(12) 58 9
Li1 Li12 Li9 79.63(16) . 9
Li10 Li12 Li9 170.1(3) 11_565 5
Li10 Li12 Li9 77.65(12) 8_655 5
Ge2 Li12 Li9 116.95(12) 2_664 5
Si2 Li12 Li9 116.95(12) 2_664 5
Li8 Li12 Li9 66.15(11) 9 5
Ge4 Li12 Li9 100.88(12) 58 5
Si4 Li12 Li9 100.88(12) 58 5
Li1 Li12 Li9 79.63(16) . 5
Li9 Li12 Li9 106.6(3) 9 5
Li10 Li12 Si1 131.62(13) 11_565 .
Li10 Li12 Si1 131.62(13) 8_655 .
Ge2 Li12 Si1 125.38(15) 2_664 .
Si2 Li12 Si1 125.38(15) 2_664 .
Li8 Li12 Si1 61.38(15) 9 .
Ge4 Li12 Si1 122.40(16) 58 .
Si4 Li12 Si1 122.40(16) 58 .
Li1 Li12 Si1 58.48(17) . .
Li9 Li12 Si1 54.57(13) 9 .
Li9 Li12 Si1 54.57(13) 5 .
Li1 Li13 Li1 109.5 4 3
Li1 Li13 Li1 109.5 4 2
Li1 Li13 Li1 109.5 3 2
Li1 Li13 Li1 109.5 4 .
Li1 Li13 Li1 109.5 3 .
Li1 Li13 Li1 109.5 2 .
Li1 Li13 Si2 70.5 4 1_444
Li1 Li13 Si2 70.5 3 1_444
Li1 Li13 Si2 70.5 2 1_444
Li1 Li13 Si2 180.0(3) . 1_444
Li1 Li13 Ge2 70.5 4 1_444
Li1 Li13 Ge2 70.5 3 1_444
Li1 Li13 Ge2 70.5 2 1_444
Li1 Li13 Ge2 180.0(3) . 1_444
Si2 Li13 Ge2 0.00(4) 1_444 1_444
Li1 Li13 Si2 70.5 4 2_664
Li1 Li13 Si2 70.5 3 2_664
Li1 Li13 Si2 180.0(3) 2 2_664
Li1 Li13 Si2 70.5 . 2_664
Si2 Li13 Si2 109.5 1_444 2_664
Ge2 Li13 Si2 109.5 1_444 2_664
Li1 Li13 Si2 180.0(3) 4 4_466
Li1 Li13 Si2 70.5 3 4_466
Li1 Li13 Si2 70.5 2 4_466
Li1 Li13 Si2 70.5 . 4_466
Si2 Li13 Si2 109.5 1_444 4_466
Ge2 Li13 Si2 109.5 1_444 4_466
Si2 Li13 Si2 109.5 2_664 4_466
Li1 Li13 Ge2 70.5 4 2_664
Li1 Li13 Ge2 70.5 3 2_664
Li1 Li13 Ge2 180.0(3) 2 2_664
Li1 Li13 Ge2 70.5 . 2_664
Si2 Li13 Ge2 109.5 1_444 2_664
Ge2 Li13 Ge2 109.5 1_444 2_664
Si2 Li13 Ge2 0.00(4) 2_664 2_664
Si2 Li13 Ge2 109.5 4_466 2_664
Li1 Li13 Ge2 70.5 4 3_646
Li1 Li13 Ge2 180.0(3) 3 3_646
Li1 Li13 Ge2 70.5 2 3_646
Li1 Li13 Ge2 70.5 . 3_646
Si2 Li13 Ge2 109.5 1_444 3_646
Ge2 Li13 Ge2 109.5 1_444 3_646
Si2 Li13 Ge2 109.5 2_664 3_646
Si2 Li13 Ge2 109.5 4_466 3_646
Ge2 Li13 Ge2 109.5 2_664 3_646
Li1 Li13 Ge2 180.0(3) 4 4_466
Li1 Li13 Ge2 70.5 3 4_466
Li1 Li13 Ge2 70.5 2 4_466
Li1 Li13 Ge2 70.5 . 4_466
Si2 Li13 Ge2 109.5 1_444 4_466
Ge2 Li13 Ge2 109.5 1_444 4_466
Si2 Li13 Ge2 109.5 2_664 4_466
Si2 Li13 Ge2 0.00(4) 4_466 4_466
Ge2 Li13 Ge2 109.5 2_664 4_466
Ge2 Li13 Ge2 109.5 3_646 4_466
Li1 Li13 Si2 70.5 4 3_646
Li1 Li13 Si2 180.0(3) 3 3_646
Li1 Li13 Si2 70.5 2 3_646
Li1 Li13 Si2 70.5 . 3_646
Si2 Li13 Si2 109.5 1_444 3_646
Ge2 Li13 Si2 109.5 1_444 3_646
Si2 Li13 Si2 109.5 2_664 3_646
Si2 Li13 Si2 109.5 4_466 3_646
Ge2 Li13 Si2 109.5 2_664 3_646
Ge2 Li13 Si2 0.00(4) 3_646 3_646
Ge2 Li13 Si2 109.5 4_466 3_646

loop_
_geom_bond_atom_site_label_1
_geom_bond_atom_site_label_2
_geom_bond_distance
_geom_bond_site_symmetry_2
Si1 Li9 2.648(5) .
Si1 Li9 2.649(5) 9
Si1 Li9 2.649(5) 5
Si1 Li1 2.768(8) .
Si1 Li2 2.8540(15) 28
Si1 Li2 2.8540(15) 74
Si1 Li2 2.8540(15) 51
Si1 Li8 2.871(4) .
Si1 Li8 2.871(4) 5
Si1 Li8 2.871(4) 9
Si1 Li12 2.942(5) 9
Si1 Li12 2.942(5) 5
Si2 Li12 2.657(5) 10_666
Si2 Li12 2.657(5) 6_666
Si2 Li12 2.657(5) 2_666
Si2 Li13 2.6981(7) 1_666
Si2 Li7 2.721(4) 10_666
Si2 Li7 2.721(4) 2_666
Si2 Li7 2.721(4) 6_666
Si2 Li6 2.731(8) .
Si2 Li10 2.923(5) 2_665
Si2 Li10 2.923(5) 6_566
Si2 Li10 2.923(5) 10_656
Si2 Li1 2.958(4) 4_666
Si3 Li9 2.647(5) 6
Si3 Li9 2.647(5) 5
Si3 Li4 2.7276(4) 27_645
Si3 Li4 2.7276(4) 26_654
Si3 Li3 2.817(2) 28
Si3 Li3 2.817(2) 25_544
Si3 Li10 2.853(5) 8_655
Si3 Li10 2.853(5) 7_655
Si3 Li7 2.862(7) .
Si3 Li11 2.960(2) 84
Si3 Li11 2.960(2) 51
Si3 Li11 2.960(2) 50_554
Si4 Li12 2.668(4) 56
Si4 Li12 2.668(4) 79
Si4 Li11 2.676(4) 5
Si4 Li11 2.676(4) 30
Si4 Li8 2.707(6) 74
Si4 Li5 2.7506(4) 4_566
Si4 Li5 2.7506(4) 25_544
Si4 Li6 2.8450(19) 75_646
Si4 Li6 2.8450(19) 50_664
Si4 Li10 3.014(4) 76_556
Si4 Li10 3.014(4) 59_565
Si4 Li10 3.014(4) 81_545
Li1 Li13 2.409(8) .
Li1 Li7 2.642(6) .
Li1 Li7 2.642(6) 9
Li1 Li7 2.642(6) 5
Li1 Li12 2.709(6) 9
Li1 Li12 2.709(6) 5
Li1 Li12 2.709(6) .
Li1 Si2 2.958(4) 4_466
Li1 Ge2 2.958(4) 3_646
Li1 Ge2 2.958(4) 4_466
Li2 Li8 2.686(5) 58
Li2 Li8 2.686(5) 30
Li2 Li8 2.686(5) 74
Li2 Li2 2.788(9) 28
Li2 Li2 2.788(9) 51
Li2 Li2 2.788(9) 74
Li2 Si1 2.8541(15) 74
Li2 Ge1 2.8541(15) 28
Li2 Ge1 2.8541(15) 51
Li2 Ge1 2.8541(15) 74
Li2 Si1 2.8541(15) 28
Li2 Si1 2.8541(15) 51
Li3 Li4 2.669(8) 4_566
Li3 Li4 2.669(8) 3_656
Li3 Li4 2.669(8) 2_665
Li3 Li11 2.734(4) 58
Li3 Li11 2.734(4) 30
Li3 Li11 2.734(4) 74
Li3 Ge3 2.817(2) 25
Li3 Si3 2.817(2) 81
Li3 Si3 2.817(2) 53
Li3 Si3 2.817(2) 25
Li3 Ge3 2.817(2) 53
Li3 Ge3 2.817(2) 81
Li4 Li3 2.669(8) 4_566
Li4 Li3 2.669(8) 3_656
Li4 Li3 2.669(8) 2_665
Li4 Li11 2.673(6) 57
Li4 Li11 2.673(6) 29
Li4 Li11 2.673(6) 73
Li4 Ge3 2.7276(4) 26_655
Li4 Si3 2.7276(4) 82_556
Li4 Si3 2.7276(4) 54_565
Li4 Si3 2.7276(4) 26_655
Li4 Ge3 2.7276(4) 54_565
Li4 Ge3 2.7276(4) 82_556
Li5 Ge4 2.7507(4) 81
Li5 Si4 2.7506(4) 25
Li5 Si4 2.7507(4) 53
Li5 Si4 2.7507(4) 81
Li5 Ge4 2.7506(4) 25
Li5 Ge4 2.7507(4) 53
Li5 Li6 2.754(6) 28_566
Li5 Li6 2.754(6) 51_656
Li5 Li6 2.754(6) 74_665
Li5 Li10 2.919(7) 57
Li5 Li10 2.919(7) 29
Li5 Li10 2.919(7) 73
Li6 Li10 2.435(6) 10_656
Li6 Li10 2.435(6) 6_566
Li6 Li10 2.435(6) 2_665
Li6 Li5 2.754(6) 28_566
Li6 Li5 2.754(6) 51_656
Li6 Li5 2.754(6) 74_665
Li6 Si4 2.8450(19) 78_566
Li6 Ge4 2.8450(19) 34_656
Li6 Ge4 2.8450(19) 78_566
Li6 Ge4 2.8450(19) 50_665
Li7 Li1 2.642(6) 4
Li7 Ge2 2.721(4) 3_646
Li7 Ge2 2.721(4) 2_664
Li7 Si2 2.721(4) 3_646
Li7 Si2 2.721(4) 2_664
Li7 Li10 2.738(7) 8_655
Li7 Li10 2.738(7) 7_655
Li7 Li9 2.979(7) 5
Li7 Li9 2.979(7) 6
Li8 Li12 2.663(5) 5
Li8 Li12 2.663(5) 30
Li8 Li2 2.686(5) 51
Li8 Li2 2.686(5) 74
Li8 Ge4 2.707(6) 74
Li8 Si4 2.707(6) 74
Li8 Ge1 2.871(4) 28
Li8 Si1 2.871(4) 28
Li8 Li9 3.002(3) .
Li8 Li9 3.002(3) 28
Li9 Ge3 2.647(5) 9
Li9 Si3 2.647(5) 9
Li9 Li12 2.831(4) 9
Li9 Li12 2.831(4) 5
Li9 Li11 2.867(4) 35
Li9 Li11 2.867(4) 56
Li9 Li2 2.915(6) 74
Li9 Li3 2.935(7) 74
Li9 Li7 2.979(7) 9
Li10 Li6 2.435(6) 2_665
Li10 Li12 2.627(4) 11_556
Li10 Li12 2.627(4) 8_556
Li10 Li11 2.659(4) 33_545
Li10 Li11 2.659(4) 53_455
Li10 Li7 2.738(7) 10_556
Li10 Si3 2.853(5) 10_556
Li10 Ge3 2.853(5) 10_556
Li10 Li5 2.919(7) 73_445
Li10 Ge2 2.922(5) 2_665
Li10 Si2 2.922(5) 2_665
Li10 Ge4 3.014(4) 49_455
Li11 Li10 2.659(4) 33_545
Li11 Li10 2.659(4) 53_455
Li11 Li4 2.673(6) 73_445
Li11 Si4 2.676(4) 9
Li11 Ge4 2.676(4) 9
Li11 Li3 2.734(4) 74
Li11 Li9 2.867(4) 35
Li11 Li9 2.867(4) 56
Li11 Si3 2.960(2) 50
Li11 Si3 2.960(2) 30
Li11 Ge3 2.960(2) 30
Li11 Ge3 2.960(2) 50
Li12 Li10 2.627(4) 11_565
Li12 Li10 2.627(4) 8_655
Li12 Ge2 2.657(5) 2_664
Li12 Si2 2.657(5) 2_664
Li12 Li8 2.663(5) 9
Li12 Ge4 2.668(4) 58
Li12 Si4 2.668(4) 58
Li12 Li9 2.831(4) 9
Li12 Li9 2.831(4) 5
Li13 Li1 2.409(8) 4
Li13 Li1 2.409(8) 3
Li13 Li1 2.409(8) 2
Li13 Si2 2.6981(7) 1_444
Li13 Ge2 2.6981(7) 1_444
Li13 Si2 2.6981(7) 2_664
Li13 Si2 2.6981(7) 4_466
Li13 Ge2 2.6981(7) 2_664
Li13 Ge2 2.6981(7) 3_646
Li13 Ge2 2.6981(7) 4_466
Li13 Si2 2.6981(7) 3_646
